data_4063686
loop_
_publ_author_name
'Stollenz, Michael'
'Gehring, Henrike'
'Konstanzer, Vera'
'Fischer, Stefan'
'Dechert, Sebastian'
'Grosse, Christian'
'Meyer, Franc'

_publ_section_title
;
 From Pyrazolate-Based Binuclear Copper(I) Complexes to Octanuclear
 \s-Mesityl-Bridged \m4-Oxo-Cuprocuprates: Controlled Dioxygen Splitting
 by Organocopper Scaffolds
;
_journal_issue 14
_journal_name_full Organometallics
_journal_page_first 3708
_journal_paper_doi 10.1021/om100836j
_journal_volume 30
_journal_year 2011
_chemical_formula_moiety 'C98 H98 Cu8 N12 O1, C4 H10 O, 0.5(C7 H8)'
_chemical_formula_sum 'C105.5 H112 Cu8 N12 O2'
_chemical_formula_weight 2088.47
_chemical_name_systematic
;
 ?
;
_space_group_IT_number 2
_symmetry_cell_setting triclinic
_symmetry_space_group_name_Hall '-P 1'
_symmetry_space_group_name_H-M 'P -1'
_atom_sites_solution_hydrogens geom
_atom_sites_solution_primary direct
_atom_sites_solution_secondary difmap
_audit_creation_method SHELXL-97
_cell_angle_alpha 67.364(3)
_cell_angle_beta 86.560(3)
_cell_angle_gamma 66.561(3)
_cell_formula_units_Z 2
_cell_length_a 15.6032(7)
_cell_length_b 18.6504(7)
_cell_length_c 19.8654(8)
_cell_measurement_reflns_used 104897
_cell_measurement_temperature 133(2)
_cell_measurement_theta_max 24.79
_cell_measurement_theta_min 1.43
_cell_volume 4865.7(4)
_computing_cell_refinement 'X-AREA (Stoe & Cie, 2002)'
_computing_data_collection 'X-AREA (Stoe & Cie, 2002)'
_computing_data_reduction 'X-AREA (Stoe & Cie, 2002)'
_computing_molecular_graphics 'DIAMOND (Brandenburg, 2001)'
_computing_publication_material 'SHELXL-97 (Sheldrick, 1997)'
_computing_structure_refinement 'SHELXL-97 (Sheldrick, 1997)'
_computing_structure_solution 'SHELXS-97 (Sheldrick, 1990)'
_diffrn_ambient_temperature 133(2)
_diffrn_measured_fraction_theta_full 0.994
_diffrn_measured_fraction_theta_max 0.994
_diffrn_measurement_device_type 'Stoe IPDS II'
_diffrn_measurement_method \w
_diffrn_radiation_monochromator graphite
_diffrn_radiation_source 'fine-focus sealed tube'
_diffrn_radiation_type MoK\a
_diffrn_radiation_wavelength 0.71073
_diffrn_reflns_av_R_equivalents 0.1150
_diffrn_reflns_av_sigmaI/netI 0.0631
_diffrn_reflns_limit_h_max 18
_diffrn_reflns_limit_h_min -18
_diffrn_reflns_limit_k_max 21
_diffrn_reflns_limit_k_min -21
_diffrn_reflns_limit_l_max 23
_diffrn_reflns_limit_l_min -22
_diffrn_reflns_number 104897
_diffrn_reflns_theta_full 24.79
_diffrn_reflns_theta_max 24.79
_diffrn_reflns_theta_min 1.43
_exptl_absorpt_coefficient_mu 1.768
_exptl_absorpt_correction_T_max 0.7951
_exptl_absorpt_correction_T_min 0.5641
_exptl_absorpt_correction_type numerical
_exptl_absorpt_process_details 'X-RED (Stoe & Cie, 2002)'
_exptl_crystal_colour red
_exptl_crystal_density_diffrn 1.425
_exptl_crystal_density_method 'not measured'
_exptl_crystal_description block
_exptl_crystal_F_000 2154
_exptl_crystal_size_max 0.36
_exptl_crystal_size_mid 0.24
_exptl_crystal_size_min 0.14
_refine_diff_density_max 1.679
_refine_diff_density_min -0.555
_refine_diff_density_rms 0.108
_refine_ls_extinction_method none
_refine_ls_goodness_of_fit_ref 1.008
_refine_ls_hydrogen_treatment constr
_refine_ls_matrix_type full
_refine_ls_number_parameters 1140
_refine_ls_number_reflns 16639
_refine_ls_number_restraints 16
_refine_ls_restrained_S_all 1.008
_refine_ls_R_factor_all 0.0870
_refine_ls_R_factor_gt 0.0563
_refine_ls_shift/su_max 0.001
_refine_ls_shift/su_mean 0.000
_refine_ls_structure_factor_coef Fsqd
_refine_ls_weighting_details 'calc w=1/[\s^2^(Fo^2^)+(0.0987P)^2^+0.0000P] where P=(Fo^2^+2Fc^2^)/3'
_refine_ls_weighting_scheme calc
_refine_ls_wR_factor_gt 0.1451
_refine_ls_wR_factor_ref 0.1602
_reflns_number_gt 11636
_reflns_number_total 16639
_reflns_threshold_expression >2sigma(I)
_cod_data_source_file om100836j_si_003.cif
_cod_data_source_block 8-stg63
_cod_depositor_comments
;
The following automatic conversions were performed:

'_symmetry_cell_setting' value 'Triclinic' changed to 'triclinic'
according to /home/saulius/struct/CIF-dictionaries/cif_core.dic
dictionary named 'cif_core.dic' version 2.4.1 from 2010-06-29.

Automatic conversion script
Id: cif_fix_values 1715 2011-07-08 13:25:40Z adriana 
;
_cod_original_cell_volume 4865.7(3)
_cod_original_formula_sum 'C105.50 H112 Cu8 N12 O2'
_cod_database_code 4063686

loop_
_symmetry_equiv_pos_as_xyz
'x, y, z'
'-x, -y, -z'

loop_
_atom_site_label
_atom_site_type_symbol
_atom_site_fract_x
_atom_site_fract_y
_atom_site_fract_z
_atom_site_U_iso_or_equiv
_atom_site_adp_type
_atom_site_occupancy
_atom_site_symmetry_multiplicity
_atom_site_calc_flag
_atom_site_refinement_flags
_atom_site_disorder_assembly
_atom_site_disorder_group
Cu2 Cu 0.65628(5) 0.39881(4) 0.74936(4) 0.03442(16) Uani 1 1 d . . .
Cu1 Cu 0.41784(5) 0.42591(4) 0.84812(4) 0.0450(2) Uani 1 1 d . . .
Cu4 Cu 0.59189(5) 0.53535(4) 0.76240(4) 0.03752(17) Uani 1 1 d . . .
Cu3 Cu 0.39857(5) 0.57117(4) 0.77327(4) 0.03817(17) Uani 1 1 d . . .
Cu5 Cu 0.45625(5) 0.67527(4) 0.63408(4) 0.03561(17) Uani 1 1 d . . .
Cu6 Cu 0.41478(5) 0.72614(4) 0.75289(4) 0.03781(17) Uani 1 1 d . . .
Cu7 Cu 0.32746(5) 0.79516(4) 0.54473(4) 0.03775(17) Uani 1 1 d . . .
Cu8 Cu 0.33598(5) 0.87931(4) 0.68857(4) 0.03764(17) Uani 1 1 d . . .
N2 N 0.5880(3) 0.3237(3) 0.7952(2) 0.0354(10) Uani 1 1 d . . .
N1 N 0.5170(3) 0.3280(3) 0.8395(2) 0.0339(10) Uani 1 1 d . . .
N5 N 0.7743(3) 0.2639(3) 0.7583(2) 0.0337(10) Uani 1 1 d . . .
N6 N 0.6919(3) 0.4175(3) 0.6423(2) 0.0384(11) Uani 1 1 d . . .
N3 N 0.3547(3) 0.3084(3) 0.9018(2) 0.0358(10) Uani 1 1 d . . .
N4 N 0.4244(4) 0.3684(3) 0.9824(3) 0.0445(12) Uani 1 1 d . . .
N11 N 0.3017(3) 0.9135(3) 0.5367(2) 0.0356(10) Uani 1 1 d . . .
N12 N 0.3084(3) 0.9448(3) 0.5863(2) 0.0351(10) Uani 1 1 d . . .
N13 N 0.2404(3) 0.8867(3) 0.4273(2) 0.0393(11) Uani 1 1 d . . .
N14 N 0.1997(3) 0.7880(3) 0.5605(3) 0.0398(11) Uani 1 1 d . . .
N15 N 0.3625(3) 1.0227(3) 0.6611(3) 0.0385(11) Uani 1 1 d . . .
N16 N 0.1971(4) 1.0262(3) 0.7229(3) 0.0462(12) Uani 1 1 d . . .
O1 O 0.4767(3) 0.6277(2) 0.7352(2) 0.0391(9) Uani 1 1 d . . .
C1P C 0.5880(4) 0.1925(3) 0.8487(3) 0.0342(12) Uani 1 1 d . . .
C2P C 0.6307(4) 0.2434(3) 0.8005(3) 0.0333(12) Uani 1 1 d . . .
C3P C 0.5176(4) 0.2495(3) 0.8722(3) 0.0347(12) Uani 1 1 d . . .
C4P C 0.6097(4) 0.1020(3) 0.8658(3) 0.0378(13) Uani 1 1 d . . .
C5 C 0.6266(4) 0.0712(4) 0.8102(4) 0.0461(14) Uani 1 1 d . . .
H5 H 0.6259 0.1076 0.7623 0.080 Uiso 1 1 calc R . .
C6 C 0.6446(5) -0.0128(4) 0.8252(4) 0.0557(17) Uani 1 1 d . . .
H6 H 0.6575 -0.0325 0.7876 0.080 Uiso 1 1 calc R . .
C7 C 0.6433(6) -0.0675(4) 0.8955(5) 0.0635(19) Uani 1 1 d . . .
H7 H 0.6545 -0.1236 0.9053 0.080 Uiso 1 1 calc R . .
C8 C 0.6253(5) -0.0378(4) 0.9510(4) 0.0564(17) Uani 1 1 d . . .
H8 H 0.6244 -0.0745 0.9984 0.080 Uiso 1 1 calc R . .
C9 C 0.6086(4) 0.0455(4) 0.9372(3) 0.0439(14) Uani 1 1 d . . .
H9 H 0.5965 0.0643 0.9753 0.080 Uiso 1 1 calc R . .
C10 C 0.7103(4) 0.2229(3) 0.7556(3) 0.0367(12) Uani 1 1 d . . .
H10A H 0.7456 0.1618 0.7740 0.080 Uiso 1 1 calc R . .
H10B H 0.6855 0.2425 0.7051 0.080 Uiso 1 1 calc R . .
C11 C 0.8359(4) 0.2186(4) 0.8272(3) 0.0463(15) Uani 1 1 d . . .
H11A H 0.8732 0.1611 0.8329 0.080 Uiso 1 1 calc R . .
H11B H 0.7984 0.2187 0.8674 0.080 Uiso 1 1 calc R . .
H11C H 0.8763 0.2464 0.8267 0.080 Uiso 1 1 calc R . .
C12 C 0.8218(4) 0.2798(3) 0.6932(3) 0.0364(12) Uani 1 1 d . . .
C13 C 0.9057(4) 0.2228(4) 0.6855(3) 0.0493(16) Uani 1 1 d . . .
H13 H 0.9356 0.1706 0.7244 0.080 Uiso 1 1 calc R . .
C14 C 0.9482(5) 0.2415(4) 0.6198(4) 0.0570(18) Uani 1 1 d . . .
H14 H 1.0057 0.2018 0.6161 0.080 Uiso 1 1 calc R . .
C15 C 0.9059(5) 0.3165(4) 0.5624(4) 0.0522(16) Uani 1 1 d . . .
H15 H 0.9331 0.3275 0.5187 0.080 Uiso 1 1 calc R . .
C16 C 0.8198(4) 0.3788(4) 0.5687(3) 0.0399(13) Uani 1 1 d . . .
C17 C 0.7754(4) 0.4603(4) 0.5121(3) 0.0475(15) Uani 1 1 d . . .
H17 H 0.8026 0.4753 0.4687 0.080 Uiso 1 1 calc R . .
C18 C 0.6923(5) 0.5167(4) 0.5214(4) 0.0533(17) Uani 1 1 d . . .
H18 H 0.6624 0.5706 0.4846 0.080 Uiso 1 1 calc R . .
C19 C 0.6526(4) 0.4927(4) 0.5871(4) 0.0497(16) Uani 1 1 d . . .
H19 H 0.5954 0.5317 0.5922 0.080 Uiso 1 1 calc R . .
C20 C 0.7760(4) 0.3601(3) 0.6333(3) 0.0368(12) Uani 1 1 d . . .
C21 C 0.4478(4) 0.2363(3) 0.9266(3) 0.0389(13) Uani 1 1 d . . .
H21A H 0.4414 0.1844 0.9330 0.080 Uiso 1 1 calc R . .
H21B H 0.4711 0.2297 0.9737 0.080 Uiso 1 1 calc R . .
C22 C 0.3019(4) 0.3023(4) 0.8482(3) 0.0429(14) Uani 1 1 d . . .
H22A H 0.2882 0.2529 0.8708 0.080 Uiso 1 1 calc R . .
H22B H 0.3383 0.2977 0.8082 0.080 Uiso 1 1 calc R . .
H22C H 0.2441 0.3522 0.8301 0.080 Uiso 1 1 calc R . .
C23 C 0.3046(4) 0.3272(3) 0.9595(3) 0.0375(13) Uani 1 1 d . . .
C24 C 0.2206(4) 0.3217(4) 0.9753(3) 0.0495(15) Uani 1 1 d . . .
H24 H 0.1939 0.3032 0.9483 0.080 Uiso 1 1 calc R . .
C25 C 0.1733(5) 0.3439(5) 1.0322(4) 0.065(2) Uani 1 1 d . . .
H25 H 0.1153 0.3410 1.0411 0.080 Uiso 1 1 calc R . .
C26 C 0.2108(5) 0.3690(5) 1.0734(4) 0.0592(18) Uani 1 1 d . . .
H26 H 0.1794 0.3821 1.1112 0.080 Uiso 1 1 calc R . .
C27 C 0.2970(4) 0.3756(4) 1.0597(3) 0.0433(14) Uani 1 1 d . . .
C28 C 0.3412(5) 0.4002(4) 1.1022(3) 0.0480(15) Uani 1 1 d . . .
H28 H 0.3125 0.4133 1.1408 0.080 Uiso 1 1 calc R . .
C29 C 0.4242(5) 0.4046(4) 1.0867(3) 0.0506(16) Uani 1 1 d . . .
H29 H 0.4555 0.4171 1.1161 0.080 Uiso 1 1 calc R . .
C30 C 0.4629(5) 0.3902(4) 1.0253(4) 0.0511(16) Uani 1 1 d . . .
H30 H 0.5190 0.3961 1.0138 0.080 Uiso 1 1 calc R . .
C31 C 0.3435(4) 0.3573(3) 1.0018(3) 0.0388(13) Uani 1 1 d . . .
C41 C 0.2767(4) 1.0504(4) 0.4750(3) 0.0402(13) Uani 1 1 d . . .
C42 C 0.2819(4) 0.9756(3) 0.4702(3) 0.0373(13) Uani 1 1 d . . .
C43 C 0.2933(4) 1.0276(3) 0.5506(3) 0.0353(12) Uani 1 1 d . . .
C44 C 0.2556(4) 1.1342(4) 0.4141(3) 0.0414(14) Uani 1 1 d . . .
C45 C 0.2923(4) 1.1400(4) 0.3483(3) 0.0502(16) Uani 1 1 d . . .
H45 H 0.3320 1.0904 0.3429 0.080 Uiso 1 1 calc R . .
C46 C 0.2717(5) 1.2180(5) 0.2895(4) 0.0617(19) Uani 1 1 d . . .
H46 H 0.2967 1.2203 0.2454 0.080 Uiso 1 1 calc R . .
C47 C 0.2144(6) 1.2906(5) 0.2978(4) 0.072(2) Uani 1 1 d . . .
H47 H 0.2009 1.3429 0.2591 0.080 Uiso 1 1 calc R . .
C48 C 0.1764(6) 1.2878(5) 0.3621(4) 0.069(2) Uani 1 1 d . . .
H48 H 0.1368 1.3378 0.3670 0.080 Uiso 1 1 calc R . .
C49 C 0.1977(5) 1.2088(4) 0.4207(3) 0.0510(16) Uani 1 1 d . . .
H49 H 0.1723 1.2069 0.4646 0.080 Uiso 1 1 calc R . .
C50 C 0.2709(4) 0.9569(4) 0.4050(3) 0.0428(14) Uani 1 1 d . . .
H50A H 0.2247 1.0072 0.3676 0.080 Uiso 1 1 calc R . .
H50B H 0.3302 0.9415 0.3844 0.080 Uiso 1 1 calc R . .
C51 C 0.2581(5) 0.8490(4) 0.3732(3) 0.0500(15) Uani 1 1 d . . .
H51A H 0.2409 0.8014 0.3901 0.080 Uiso 1 1 calc R . .
H51B H 0.3236 0.8302 0.3662 0.080 Uiso 1 1 calc R . .
H51C H 0.2213 0.8906 0.3274 0.080 Uiso 1 1 calc R . .
C52 C 0.1436(4) 0.9070(4) 0.4436(3) 0.0398(13) Uani 1 1 d . . .
C53 C 0.0689(4) 0.9738(4) 0.3942(4) 0.0495(15) Uani 1 1 d . . .
H53 H 0.0805 1.0092 0.3502 0.080 Uiso 1 1 calc R . .
C54 C -0.0259(4) 0.9892(4) 0.4097(4) 0.0539(17) Uani 1 1 d . . .
H54 H -0.0753 1.0351 0.3765 0.080 Uiso 1 1 calc R . .
C55 C -0.0435(4) 0.9370(4) 0.4724(4) 0.0523(17) Uani 1 1 d . . .
H55 H -0.1054 0.9464 0.4816 0.080 Uiso 1 1 calc R . .
C56 C 0.0308(4) 0.8680(4) 0.5247(4) 0.0456(14) Uani 1 1 d . . .
C57 C 0.0156(5) 0.8139(4) 0.5915(4) 0.0574(18) Uani 1 1 d . . .
H57 H -0.0455 0.8224 0.6028 0.080 Uiso 1 1 calc R . .
C58 C 0.0894(5) 0.7490(5) 0.6400(4) 0.0593(18) Uani 1 1 d . . .
H58 H 0.0797 0.7123 0.6842 0.080 Uiso 1 1 calc R . .
C59 C 0.1819(4) 0.7387(4) 0.6217(4) 0.0493(15) Uani 1 1 d . . .
H59 H 0.2323 0.6946 0.6552 0.080 Uiso 1 1 calc R . .
C60 C 0.1247(4) 0.8537(4) 0.5101(3) 0.0402(13) Uani 1 1 d . . .
C61 C 0.2952(4) 1.0780(3) 0.5933(3) 0.0389(13) Uani 1 1 d . . .
H61A H 0.3136 1.1234 0.5631 0.080 Uiso 1 1 calc R . .
H61B H 0.2328 1.1036 0.6065 0.080 Uiso 1 1 calc R . .
C62 C 0.4596(4) 1.0004(4) 0.6430(4) 0.0502(16) Uani 1 1 d . . .
H62A H 0.4728 1.0502 0.6252 0.080 Uiso 1 1 calc R . .
H62B H 0.4679 0.9779 0.6058 0.080 Uiso 1 1 calc R . .
H62C H 0.5017 0.9584 0.6861 0.080 Uiso 1 1 calc R . .
C63 C 0.3398(4) 1.0466(3) 0.7215(3) 0.0396(13) Uani 1 1 d . . .
C64 C 0.4016(5) 1.0628(4) 0.7552(4) 0.0563(17) Uani 1 1 d . . .
H64 H 0.4578 1.0609 0.7357 0.080 Uiso 1 1 calc R . .
C65 C 0.3816(6) 1.0817(5) 0.8174(4) 0.0624(19) Uani 1 1 d . . .
H65 H 0.4247 1.0916 0.8390 0.080 Uiso 1 1 calc R . .
C66 C 0.2998(6) 1.0858(5) 0.8467(4) 0.068(2) Uani 1 1 d . . .
H66 H 0.2867 1.0993 0.8876 0.080 Uiso 1 1 calc R . .
C67 C 0.2343(5) 1.0693(4) 0.8149(3) 0.0532(17) Uani 1 1 d . . .
C68 C 0.1495(6) 1.0699(5) 0.8435(4) 0.069(2) Uani 1 1 d . . .
H68 H 0.1316 1.0863 0.8826 0.080 Uiso 1 1 calc R . .
C69 C 0.0934(6) 1.0464(5) 0.8141(5) 0.070(2) Uani 1 1 d . . .
H69 H 0.0384 1.0444 0.8339 0.080 Uiso 1 1 calc R . .
C70 C 0.1207(5) 1.0254(4) 0.7538(4) 0.0570(18) Uani 1 1 d . . .
H70 H 0.0819 1.0097 0.7340 0.080 Uiso 1 1 calc R . .
C71 C 0.2552(4) 1.0476(3) 0.7528(3) 0.0423(14) Uani 1 1 d . . .
C2 C 0.7178(4) 0.4486(4) 0.8035(4) 0.0432(14) Uani 1 1 d . . .
C82 C 0.7962(5) 0.4632(5) 0.7711(4) 0.0597(19) Uani 1 1 d . . .
C83 C 0.8825(6) 0.4250(7) 0.8146(7) 0.093(3) Uani 1 1 d . . .
H83 H 0.9333 0.4348 0.7924 0.080 Uiso 1 1 calc R . .
C84 C 0.8964(7) 0.3738(7) 0.8883(6) 0.093(3) Uani 1 1 d . . .
C85 C 0.8211(5) 0.3612(5) 0.9191(4) 0.068(2) Uani 1 1 d . . .
H85 H 0.8281 0.3274 0.9688 0.080 Uiso 1 1 calc R . .
C86 C 0.7337(4) 0.3965(4) 0.8793(3) 0.0461(15) Uani 1 1 d . . .
C87 C 0.7890(6) 0.5179(6) 0.6923(5) 0.076(2) Uani 1 1 d . . .
H87A H 0.8102 0.4830 0.6645 0.080 Uiso 1 1 calc R . .
H87B H 0.8274 0.5489 0.6863 0.080 Uiso 1 1 calc R . .
H87C H 0.7248 0.5571 0.6752 0.080 Uiso 1 1 calc R . .
C88 C 0.9913(8) 0.3365(11) 0.9296(9) 0.177(7) Uani 1 1 d . . .
H88A H 1.0047 0.3811 0.9331 0.080 Uiso 1 1 calc R . .
H88B H 1.0380 0.3080 0.9042 0.080 Uiso 1 1 calc R . .
H88C H 0.9922 0.2966 0.9780 0.080 Uiso 1 1 calc R . .
C89 C 0.6562(5) 0.3788(4) 0.9214(4) 0.0536(16) Uani 1 1 d . . .
H89A H 0.6580 0.3258 0.9240 0.080 Uiso 1 1 calc R . .
H89B H 0.5967 0.4237 0.8971 0.080 Uiso 1 1 calc R . .
H89C H 0.6645 0.3756 0.9702 0.080 Uiso 1 1 calc R . .
C1 C 0.2973(4) 0.5351(3) 0.8103(3) 0.0388(13) Uani 1 1 d . . .
C92 C 0.2513(4) 0.5608(4) 0.8657(3) 0.0433(14) Uani 1 1 d . . .
C93 C 0.1602(4) 0.5696(4) 0.8751(4) 0.0513(17) Uani 1 1 d . . .
H93 H 0.1323 0.5853 0.9128 0.080 Uiso 1 1 calc R . .
C94 C 0.1085(5) 0.5560(4) 0.8310(4) 0.061(2) Uani 1 1 d . . .
C95 C 0.1515(5) 0.5332(4) 0.7743(4) 0.0556(17) Uani 1 1 d . . .
H95 H 0.1176 0.5249 0.7432 0.080 Uiso 1 1 calc R . .
C96 C 0.2442(4) 0.5226(4) 0.7633(3) 0.0439(14) Uani 1 1 d . . .
C97 C 0.3002(5) 0.5799(4) 0.9160(3) 0.0530(16) Uani 1 1 d . . .
H97A H 0.2755 0.6402 0.9024 0.080 Uiso 1 1 calc R . .
H97B H 0.3664 0.5586 0.9117 0.080 Uiso 1 1 calc R . .
H97C H 0.2897 0.5528 0.9658 0.080 Uiso 1 1 calc R . .
C98 C 0.0076(6) 0.5666(6) 0.8430(6) 0.088(3) Uani 1 1 d . . .
H98A H 0.0061 0.5282 0.8915 0.080 Uiso 1 1 calc R . .
H98B H -0.0168 0.5542 0.8075 0.080 Uiso 1 1 calc R . .
H98C H -0.0302 0.6240 0.8375 0.080 Uiso 1 1 calc R . .
C99 C 0.2849(6) 0.4996(5) 0.7000(4) 0.0593(18) Uani 1 1 d . . .
H99A H 0.2666 0.4572 0.6974 0.080 Uiso 1 1 calc R . .
H99B H 0.3522 0.4776 0.7071 0.080 Uiso 1 1 calc R . .
H99C H 0.2618 0.5494 0.6551 0.080 Uiso 1 1 calc R . .
C3 C 0.4569(4) 0.7139(3) 0.5287(3) 0.0372(12) Uani 1 1 d . . .
C102 C 0.5121(4) 0.7614(4) 0.4963(3) 0.0395(13) Uani 1 1 d . . .
C103 C 0.5461(4) 0.7634(4) 0.4284(3) 0.0407(13) Uani 1 1 d . . .
H103 H 0.5810 0.7953 0.4074 0.080 Uiso 1 1 calc R . .
C104 C 0.5290(4) 0.7191(4) 0.3921(3) 0.0415(14) Uani 1 1 d . . .
C105 C 0.4768(4) 0.6714(4) 0.4243(3) 0.0417(13) Uani 1 1 d . . .
H105 H 0.4656 0.6406 0.4011 0.080 Uiso 1 1 calc R . .
C106 C 0.4407(4) 0.6690(3) 0.4915(3) 0.0372(12) Uani 1 1 d . . .
C107 C 0.5364(5) 0.8081(4) 0.5342(4) 0.0499(15) Uani 1 1 d . . .
H10C H 0.6034 0.7858 0.5442 0.080 Uiso 1 1 calc R . .
H10D H 0.5086 0.8006 0.5795 0.080 Uiso 1 1 calc R . .
H10E H 0.5127 0.8675 0.5031 0.080 Uiso 1 1 calc R . .
C108 C 0.5702(5) 0.7184(4) 0.3210(3) 0.0545(17) Uani 1 1 d . . .
H10F H 0.5674 0.7739 0.2910 0.080 Uiso 1 1 calc R . .
H10G H 0.5348 0.7030 0.2953 0.080 Uiso 1 1 calc R . .
H10H H 0.6345 0.6778 0.3318 0.080 Uiso 1 1 calc R . .
C109 C 0.3870(5) 0.6141(4) 0.5236(4) 0.0517(16) Uani 1 1 d . . .
H10I H 0.3821 0.6046 0.5744 0.080 Uiso 1 1 calc R . .
H10J H 0.4195 0.5605 0.5192 0.080 Uiso 1 1 calc R . .
H10K H 0.3252 0.6421 0.4975 0.080 Uiso 1 1 calc R . .
C4 C 0.3476(5) 0.8104(4) 0.7952(3) 0.0439(14) Uani 1 1 d . . .
C112 C 0.4026(5) 0.8251(4) 0.8390(3) 0.0530(17) Uani 1 1 d . . .
C113 C 0.3687(7) 0.8412(4) 0.8997(4) 0.068(2) Uani 1 1 d . . .
H113 H 0.4053 0.8513 0.9273 0.080 Uiso 1 1 calc R . .
C114 C 0.2817(7) 0.8430(4) 0.9209(4) 0.071(2) Uani 1 1 d . . .
C115 C 0.2289(6) 0.8264(4) 0.8797(4) 0.063(2) Uani 1 1 d . . .
H115 H 0.1717 0.8249 0.8946 0.080 Uiso 1 1 calc R . .
C116 C 0.2586(5) 0.8117(3) 0.8161(3) 0.0489(16) Uani 1 1 d . . .
C117 C 0.4979(6) 0.8239(5) 0.8208(4) 0.068(2) Uani 1 1 d . . .
H11D H 0.5003 0.8755 0.8184 0.080 Uiso 1 1 calc R . .
H11E H 0.5092 0.8194 0.7742 0.080 Uiso 1 1 calc R . .
H11F H 0.5451 0.7761 0.8581 0.080 Uiso 1 1 calc R . .
C118 C 0.2457(8) 0.8634(6) 0.9862(4) 0.096(3) Uani 1 1 d . . .
H11G H 0.2935 0.8292 1.0272 0.080 Uiso 1 1 calc R . .
H11H H 0.1909 0.8517 0.9984 0.080 Uiso 1 1 calc R . .
H11I H 0.2298 0.9225 0.9745 0.080 Uiso 1 1 calc R . .
C119 C 0.1965(5) 0.7976(4) 0.7724(4) 0.0568(18) Uani 1 1 d . . .
H11J H 0.1866 0.8368 0.7221 0.080 Uiso 1 1 calc R . .
H11K H 0.1371 0.8064 0.7920 0.080 Uiso 1 1 calc R . .
H11L H 0.2259 0.7404 0.7749 0.080 Uiso 1 1 calc R . .
C32 C 0.1147(8) 0.3455(7) 0.6384(4) 0.065(4) Uiso 0.50 1 d PGD A -1
C33 C 0.0414(7) 0.4221(7) 0.5973(7) 0.106(7) Uiso 0.50 1 d PG A -1
H33 H -0.0051 0.4504 0.6207 0.080 Uiso 0.50 1 calc PR A -1
C34 C 0.0376(8) 0.4565(6) 0.5213(6) 0.099(6) Uiso 0.50 1 d PG A -1
H34 H -0.0115 0.5078 0.4938 0.080 Uiso 0.50 1 calc PR A -1
C35 C 0.1072(9) 0.4143(7) 0.4863(4) 0.101(6) Uiso 0.50 1 d PG A -1
H35 H 0.1046 0.4373 0.4354 0.080 Uiso 0.50 1 calc PR A -1
C36 C 0.1805(7) 0.3376(6) 0.5274(5) 0.059(3) Uiso 0.50 1 d PG A -1
H36 H 0.2270 0.3093 0.5040 0.080 Uiso 0.50 1 calc PR A -1
C37 C 0.1843(6) 0.3032(5) 0.6034(5) 0.052(3) Uiso 0.50 1 d PG A -1
H37 H 0.2334 0.2519 0.6309 0.080 Uiso 0.50 1 calc PR A -1
C38 C 0.1068(17) 0.3144(15) 0.7195(7) 0.112(7) Uiso 0.50 1 d PD A -1
H38A H 0.1003 0.3579 0.7364 0.080 Uiso 0.50 1 calc PR A -1
H38B H 0.1623 0.2644 0.7449 0.080 Uiso 0.50 1 calc PR A -1
H38C H 0.0528 0.3010 0.7290 0.080 Uiso 0.50 1 calc PR A -1
O2A O 0.9326(10) 0.8646(8) 0.8789(7) 0.113(3) Uiso 0.671(15) 1 d PD B 2
C72A C 0.938(2) 0.9227(16) 0.9640(12) 0.166(9) Uiso 0.671(15) 1 d PD B 2
H72A H 0.9810 0.8640 0.9849 0.080 Uiso 0.671(15) 1 calc PR B 2
H72B H 0.8893 0.9331 0.9954 0.080 Uiso 0.671(15) 1 calc PR B 2
H72C H 0.9709 0.9580 0.9593 0.080 Uiso 0.671(15) 1 calc PR B 2
C73A C 0.8949(15) 0.9433(10) 0.8896(12) 0.137(7) Uiso 0.671(15) 1 d PD B 2
H73A H 0.8269 0.9647 0.8878 0.080 Uiso 0.671(15) 1 calc PR B 2
H73B H 0.9113 0.9859 0.8518 0.080 Uiso 0.671(15) 1 calc PR B 2
C74A C 0.914(2) 0.8816(11) 0.8052(9) 0.154(8) Uiso 0.671(15) 1 d PD B 2
H74A H 0.9521 0.9101 0.7757 0.080 Uiso 0.671(15) 1 calc PR B 2
H74B H 0.8486 0.9187 0.7883 0.080 Uiso 0.671(15) 1 calc PR B 2
C75A C 0.9372(15) 0.8003(11) 0.7968(12) 0.115(5) Uiso 0.671(15) 1 d PD B 2
H75A H 1.0006 0.7618 0.8178 0.080 Uiso 0.671(15) 1 calc PR B 2
H75B H 0.9310 0.8112 0.7456 0.080 Uiso 0.671(15) 1 calc PR B 2
H75C H 0.8948 0.7756 0.8215 0.080 Uiso 0.671(15) 1 calc PR B 2
O2B O 0.9594(17) 0.8752(16) 0.8951(14) 0.113(3) Uiso 0.329(15) 1 d PD B 3
C72B C 0.990(3) 0.918(3) 0.985(2) 0.166(9) Uiso 0.329(15) 1 d PD B 3
H72D H 1.0159 0.8585 1.0173 0.080 Uiso 0.329(15) 1 calc PR B 3
H72E H 0.9626 0.9516 1.0129 0.080 Uiso 0.329(15) 1 calc PR B 3
H72F H 1.0389 0.9323 0.9598 0.080 Uiso 0.329(15) 1 calc PR B 3
C73B C 0.915(2) 0.934(3) 0.929(3) 0.137(7) Uiso 0.329(15) 1 d PD B 3
H73C H 0.8626 0.9240 0.9536 0.080 Uiso 0.329(15) 1 calc PR B 3
H73D H 0.8924 0.9919 0.8935 0.080 Uiso 0.329(15) 1 calc PR B 3
C74B C 0.8896(19) 0.874(3) 0.854(3) 0.154(8) Uiso 0.329(15) 1 d PD B 3
H74C H 0.8511 0.9306 0.8194 0.080 Uiso 0.329(15) 1 calc PR B 3
H74D H 0.8491 0.8511 0.8862 0.080 Uiso 0.329(15) 1 calc PR B 3
C75B C 0.938(3) 0.818(3) 0.813(2) 0.115(5) Uiso 0.329(15) 1 d PD B 3
H75D H 0.9836 0.8363 0.7860 0.080 Uiso 0.329(15) 1 calc PR B 3
H75E H 0.8924 0.8221 0.7799 0.080 Uiso 0.329(15) 1 calc PR B 3
H75F H 0.9686 0.7602 0.8475 0.080 Uiso 0.329(15) 1 calc PR B 3

loop_
_atom_site_aniso_label
_atom_site_aniso_U_11
_atom_site_aniso_U_22
_atom_site_aniso_U_33
_atom_site_aniso_U_23
_atom_site_aniso_U_13
_atom_site_aniso_U_12
Cu2 0.0329(3) 0.0294(3) 0.0384(4) -0.0131(3) 0.0071(3) -0.0109(3)
Cu1 0.0384(4) 0.0301(4) 0.0576(5) -0.0124(3) 0.0126(3) -0.0111(3)
Cu4 0.0393(4) 0.0297(3) 0.0376(4) -0.0121(3) 0.0056(3) -0.0095(3)
Cu3 0.0407(4) 0.0315(3) 0.0356(4) -0.0099(3) 0.0080(3) -0.0119(3)
Cu5 0.0332(3) 0.0338(3) 0.0335(3) -0.0105(3) 0.0049(3) -0.0103(3)
Cu6 0.0434(4) 0.0282(3) 0.0335(4) -0.0093(3) 0.0019(3) -0.0089(3)
Cu7 0.0328(4) 0.0366(4) 0.0355(4) -0.0137(3) 0.0003(3) -0.0061(3)
Cu8 0.0442(4) 0.0297(3) 0.0289(3) -0.0055(3) -0.0028(3) -0.0101(3)
N2 0.038(3) 0.036(2) 0.033(2) -0.014(2) 0.010(2) -0.016(2)
N1 0.038(2) 0.030(2) 0.033(2) -0.0128(19) 0.0106(19) -0.0141(19)
N5 0.032(2) 0.033(2) 0.028(2) -0.0102(19) 0.0037(18) -0.0071(19)
N6 0.035(2) 0.035(2) 0.036(2) -0.008(2) 0.003(2) -0.011(2)
N3 0.039(3) 0.037(2) 0.035(2) -0.015(2) 0.011(2) -0.019(2)
N4 0.045(3) 0.057(3) 0.038(3) -0.024(2) 0.010(2) -0.023(2)
N11 0.038(2) 0.033(2) 0.026(2) -0.0066(19) -0.0004(19) -0.009(2)
N12 0.035(2) 0.035(2) 0.028(2) -0.0085(19) -0.0018(19) -0.010(2)
N13 0.033(2) 0.043(3) 0.034(2) -0.019(2) -0.0013(19) -0.003(2)
N14 0.034(2) 0.044(3) 0.039(3) -0.019(2) 0.002(2) -0.011(2)
N15 0.035(2) 0.035(2) 0.039(3) -0.010(2) 0.001(2) -0.011(2)
N16 0.041(3) 0.037(3) 0.045(3) -0.007(2) -0.003(2) -0.009(2)
O1 0.046(2) 0.0278(19) 0.035(2) -0.0073(16) 0.0065(17) -0.0119(17)
C1P 0.038(3) 0.030(3) 0.030(3) -0.008(2) 0.003(2) -0.014(2)
C2P 0.037(3) 0.030(3) 0.033(3) -0.014(2) 0.006(2) -0.012(2)
C3P 0.037(3) 0.031(3) 0.033(3) -0.008(2) 0.005(2) -0.016(2)
C4P 0.043(3) 0.029(3) 0.042(3) -0.014(2) 0.007(3) -0.015(2)
C5 0.051(4) 0.039(3) 0.049(4) -0.016(3) 0.008(3) -0.020(3)
C6 0.069(4) 0.043(4) 0.065(4) -0.032(3) 0.012(4) -0.022(3)
C7 0.074(5) 0.039(4) 0.083(5) -0.027(4) 0.003(4) -0.024(3)
C8 0.066(4) 0.044(4) 0.052(4) -0.008(3) -0.004(3) -0.024(3)
C9 0.049(3) 0.038(3) 0.042(3) -0.012(3) 0.005(3) -0.020(3)
C10 0.043(3) 0.031(3) 0.036(3) -0.014(2) 0.008(2) -0.014(2)
C11 0.043(3) 0.049(3) 0.031(3) -0.011(3) -0.003(2) -0.007(3)
C12 0.031(3) 0.037(3) 0.038(3) -0.013(2) 0.004(2) -0.012(2)
C13 0.041(3) 0.043(3) 0.041(3) -0.009(3) 0.007(3) -0.004(3)
C14 0.044(4) 0.051(4) 0.054(4) -0.019(3) 0.017(3) -0.002(3)
C15 0.049(4) 0.056(4) 0.046(4) -0.016(3) 0.017(3) -0.021(3)
C16 0.038(3) 0.040(3) 0.036(3) -0.012(2) 0.004(2) -0.014(3)
C17 0.047(4) 0.055(4) 0.037(3) -0.011(3) 0.009(3) -0.025(3)
C18 0.047(4) 0.045(4) 0.047(4) 0.000(3) -0.007(3) -0.015(3)
C19 0.039(3) 0.042(3) 0.050(4) -0.006(3) -0.001(3) -0.010(3)
C20 0.037(3) 0.034(3) 0.037(3) -0.012(2) 0.005(2) -0.013(2)
C21 0.041(3) 0.036(3) 0.036(3) -0.010(2) 0.008(2) -0.015(3)
C22 0.042(3) 0.054(4) 0.041(3) -0.024(3) 0.008(3) -0.023(3)
C23 0.042(3) 0.034(3) 0.031(3) -0.010(2) 0.008(2) -0.013(2)
C24 0.044(3) 0.067(4) 0.043(3) -0.022(3) 0.010(3) -0.028(3)
C25 0.041(4) 0.098(6) 0.058(4) -0.033(4) 0.020(3) -0.031(4)
C26 0.060(4) 0.081(5) 0.044(4) -0.037(4) 0.017(3) -0.025(4)
C27 0.043(3) 0.046(3) 0.030(3) -0.009(3) 0.008(2) -0.013(3)
C28 0.062(4) 0.044(3) 0.030(3) -0.015(3) 0.005(3) -0.014(3)
C29 0.059(4) 0.053(4) 0.042(3) -0.019(3) 0.003(3) -0.025(3)
C30 0.045(4) 0.058(4) 0.053(4) -0.026(3) 0.009(3) -0.021(3)
C31 0.042(3) 0.033(3) 0.031(3) -0.008(2) 0.002(2) -0.009(2)
C41 0.032(3) 0.042(3) 0.033(3) -0.007(2) 0.002(2) -0.010(2)
C42 0.031(3) 0.036(3) 0.036(3) -0.010(2) 0.001(2) -0.008(2)
C43 0.029(3) 0.032(3) 0.036(3) -0.007(2) 0.002(2) -0.010(2)
C44 0.034(3) 0.041(3) 0.039(3) -0.003(3) -0.001(2) -0.016(3)
C45 0.044(3) 0.052(4) 0.041(3) -0.009(3) 0.007(3) -0.015(3)
C46 0.062(4) 0.064(5) 0.044(4) -0.006(3) 0.011(3) -0.026(4)
C47 0.094(6) 0.056(5) 0.041(4) 0.008(3) -0.008(4) -0.030(4)
C48 0.087(6) 0.047(4) 0.058(5) -0.005(3) 0.007(4) -0.027(4)
C49 0.052(4) 0.042(3) 0.041(3) 0.001(3) 0.000(3) -0.017(3)
C50 0.045(3) 0.041(3) 0.033(3) -0.011(2) -0.001(3) -0.011(3)
C51 0.045(4) 0.053(4) 0.044(3) -0.023(3) -0.003(3) -0.007(3)
C52 0.036(3) 0.041(3) 0.036(3) -0.021(3) -0.006(2) -0.002(2)
C53 0.044(4) 0.051(4) 0.046(3) -0.024(3) -0.003(3) -0.006(3)
C54 0.036(3) 0.053(4) 0.058(4) -0.029(3) -0.015(3) 0.006(3)
C55 0.029(3) 0.066(4) 0.070(5) -0.044(4) -0.001(3) -0.010(3)
C56 0.036(3) 0.048(3) 0.058(4) -0.031(3) 0.005(3) -0.013(3)
C57 0.033(3) 0.061(4) 0.079(5) -0.034(4) 0.012(3) -0.014(3)
C58 0.053(4) 0.063(4) 0.065(4) -0.026(4) 0.021(3) -0.028(4)
C59 0.043(3) 0.044(3) 0.055(4) -0.018(3) 0.009(3) -0.013(3)
C60 0.035(3) 0.036(3) 0.047(3) -0.022(3) -0.001(3) -0.005(2)
C61 0.032(3) 0.035(3) 0.036(3) -0.004(2) -0.006(2) -0.008(2)
C62 0.038(3) 0.055(4) 0.053(4) -0.013(3) 0.000(3) -0.022(3)
C63 0.042(3) 0.027(3) 0.036(3) -0.004(2) -0.008(2) -0.007(2)
C64 0.057(4) 0.046(4) 0.059(4) -0.016(3) -0.011(3) -0.016(3)
C65 0.074(5) 0.061(4) 0.055(4) -0.025(4) -0.007(4) -0.026(4)
C66 0.092(6) 0.062(5) 0.042(4) -0.026(3) -0.008(4) -0.016(4)
C67 0.064(4) 0.038(3) 0.038(3) -0.011(3) 0.004(3) -0.006(3)
C68 0.070(5) 0.055(4) 0.049(4) -0.013(3) 0.009(4) 0.000(4)
C69 0.051(4) 0.058(4) 0.069(5) -0.011(4) 0.016(4) -0.004(4)
C70 0.047(4) 0.049(4) 0.055(4) -0.010(3) 0.008(3) -0.010(3)
C71 0.042(3) 0.028(3) 0.041(3) -0.005(2) -0.005(3) -0.006(2)
C2 0.038(3) 0.039(3) 0.058(4) -0.028(3) 0.007(3) -0.014(3)
C82 0.055(4) 0.068(5) 0.086(5) -0.049(4) 0.025(4) -0.039(4)
C83 0.057(5) 0.126(8) 0.140(10) -0.076(8) 0.027(6) -0.060(6)
C84 0.060(5) 0.114(8) 0.106(8) -0.043(7) -0.018(5) -0.032(5)
C85 0.052(4) 0.072(5) 0.066(5) -0.025(4) -0.021(4) -0.011(4)
C86 0.047(3) 0.038(3) 0.050(4) -0.025(3) -0.009(3) -0.005(3)
C87 0.086(6) 0.099(6) 0.084(6) -0.051(5) 0.043(5) -0.069(5)
C88 0.066(7) 0.249(19) 0.205(16) -0.064(14) -0.029(9) -0.071(10)
C89 0.055(4) 0.051(4) 0.045(4) -0.018(3) -0.007(3) -0.011(3)
C1 0.037(3) 0.034(3) 0.036(3) -0.009(2) 0.006(2) -0.010(2)
C92 0.051(4) 0.033(3) 0.032(3) -0.007(2) 0.008(3) -0.009(3)
C93 0.042(4) 0.042(3) 0.055(4) -0.014(3) 0.020(3) -0.009(3)
C94 0.036(3) 0.049(4) 0.075(5) -0.011(4) 0.013(3) -0.011(3)
C95 0.052(4) 0.052(4) 0.058(4) -0.012(3) -0.003(3) -0.025(3)
C96 0.048(3) 0.034(3) 0.041(3) -0.010(3) 0.007(3) -0.013(3)
C97 0.073(5) 0.043(3) 0.037(3) -0.013(3) 0.003(3) -0.021(3)
C98 0.059(5) 0.094(6) 0.109(7) -0.033(6) 0.024(5) -0.037(5)
C99 0.083(5) 0.059(4) 0.047(4) -0.025(3) 0.017(4) -0.037(4)
C3 0.031(3) 0.036(3) 0.036(3) -0.014(2) 0.005(2) -0.007(2)
C102 0.036(3) 0.039(3) 0.037(3) -0.012(2) 0.005(2) -0.011(2)
C103 0.039(3) 0.038(3) 0.036(3) -0.010(2) 0.001(2) -0.011(3)
C104 0.037(3) 0.037(3) 0.033(3) -0.008(2) 0.001(2) -0.004(2)
C105 0.038(3) 0.039(3) 0.045(3) -0.022(3) -0.001(3) -0.006(3)
C106 0.035(3) 0.035(3) 0.035(3) -0.011(2) 0.003(2) -0.009(2)
C107 0.060(4) 0.062(4) 0.047(4) -0.029(3) 0.019(3) -0.038(3)
C108 0.061(4) 0.054(4) 0.040(3) -0.022(3) 0.011(3) -0.013(3)
C109 0.050(4) 0.050(4) 0.059(4) -0.027(3) 0.008(3) -0.019(3)
C4 0.056(4) 0.033(3) 0.029(3) -0.006(2) 0.002(3) -0.011(3)
C112 0.076(5) 0.026(3) 0.037(3) -0.004(2) -0.014(3) -0.006(3)
C113 0.107(7) 0.038(4) 0.035(4) -0.006(3) -0.021(4) -0.011(4)
C114 0.115(7) 0.038(4) 0.029(3) -0.009(3) 0.001(4) -0.006(4)
C115 0.077(5) 0.037(3) 0.045(4) -0.004(3) 0.022(4) -0.009(3)
C116 0.065(4) 0.027(3) 0.032(3) -0.002(2) 0.003(3) -0.005(3)
C117 0.079(5) 0.048(4) 0.062(5) -0.012(3) -0.026(4) -0.017(4)
C118 0.139(9) 0.067(5) 0.043(4) -0.020(4) 0.014(5) -0.007(5)
C119 0.054(4) 0.040(3) 0.054(4) -0.008(3) 0.013(3) -0.009(3)

loop_
_atom_type_symbol
_atom_type_description
_atom_type_scat_dispersion_real
_atom_type_scat_dispersion_imag
_atom_type_scat_source
C C 0.0033 0.0016 'International Tables Vol C Tables 4.2.6.8 and 6.1.1.4'
H H 0.0000 0.0000 'International Tables Vol C Tables 4.2.6.8 and 6.1.1.4'
N N 0.0061 0.0033 'International Tables Vol C Tables 4.2.6.8 and 6.1.1.4'
O O 0.0106 0.0060 'International Tables Vol C Tables 4.2.6.8 and 6.1.1.4'
Cu Cu 0.3201 1.2651 'International Tables Vol C Tables 4.2.6.8 and 6.1.1.4'

loop_
_geom_angle_atom_site_label_1
_geom_angle_atom_site_label_2
_geom_angle_atom_site_label_3
_geom_angle
N2 Cu2 N6 119.05(19)
N2 Cu2 C2 126.5(2)
N6 Cu2 C2 113.7(2)
N2 Cu2 N5 79.53(17)
N6 Cu2 N5 74.74(16)
C2 Cu2 N5 107.13(19)
N2 Cu2 Cu4 115.30(13)
N6 Cu2 Cu4 109.47(13)
C2 Cu2 Cu4 49.70(16)
N5 Cu2 Cu4 156.64(12)
N1 Cu1 C1 153.6(2)
N1 Cu1 Cu3 122.70(13)
C1 Cu1 Cu3 50.72(16)
N1 Cu1 N4 97.68(18)
C1 Cu1 N4 106.2(2)
Cu3 Cu1 N4 123.75(13)
O1 Cu4 C2 168.4(2)
O1 Cu4 Cu2 134.70(13)
C2 Cu4 Cu2 56.59(18)
O1 Cu4 Cu3 40.45(12)
C2 Cu4 Cu3 143.15(18)
Cu2 Cu4 Cu3 104.04(3)
O1 Cu4 Cu5 36.01(12)
C2 Cu4 Cu5 150.43(19)
Cu2 Cu4 Cu5 112.55(3)
Cu3 Cu4 Cu5 62.71(2)
O1 Cu3 C1 168.2(2)
O1 Cu3 Cu1 136.89(12)
C1 Cu3 Cu1 54.22(16)
O1 Cu3 Cu4 40.15(11)
C1 Cu3 Cu4 151.07(16)
Cu1 Cu3 Cu4 96.87(3)
O1 Cu3 Cu6 39.58(12)
C1 Cu3 Cu6 129.33(17)
Cu1 Cu3 Cu6 152.14(4)
Cu4 Cu3 Cu6 74.99(3)
O1 Cu3 Cu5 34.98(12)
C1 Cu3 Cu5 141.84(17)
Cu1 Cu3 Cu5 141.88(3)
Cu4 Cu3 Cu5 61.14(2)
Cu6 Cu3 Cu5 56.96(2)
O1 Cu5 C3 170.4(2)
O1 Cu5 Cu7 134.06(12)
C3 Cu5 Cu7 55.29(16)
O1 Cu5 Cu6 40.79(11)
C3 Cu5 Cu6 145.12(17)
Cu7 Cu5 Cu6 97.79(3)
O1 Cu5 Cu4 36.15(12)
C3 Cu5 Cu4 134.53(16)
Cu7 Cu5 Cu4 170.18(3)
Cu6 Cu5 Cu4 73.41(2)
O1 Cu5 Cu3 35.37(12)
C3 Cu5 Cu3 148.83(18)
Cu7 Cu5 Cu3 115.74(3)
Cu6 Cu5 Cu3 58.69(2)
Cu4 Cu5 Cu3 56.15(2)
O1 Cu6 C4 166.02(19)
O1 Cu6 Cu8 141.09(12)
C4 Cu6 Cu8 52.41(16)
O1 Cu6 Cu5 40.29(11)
C4 Cu6 Cu5 152.17(16)
Cu8 Cu6 Cu5 100.91(3)
O1 Cu6 Cu3 39.56(12)
C4 Cu6 Cu3 129.77(18)
Cu8 Cu6 Cu3 141.84(4)
Cu5 Cu6 Cu3 64.35(2)
N11 Cu7 N14 103.79(19)
N11 Cu7 C3 122.8(2)
N14 Cu7 C3 133.2(2)
N11 Cu7 N13 75.48(17)
N14 Cu7 N13 77.62(18)
C3 Cu7 N13 107.67(19)
N11 Cu7 Cu5 117.99(13)
N14 Cu7 Cu5 113.77(14)
C3 Cu7 Cu5 49.77(15)
N13 Cu7 Cu5 157.10(11)
N12 Cu8 C4 172.1(2)
N12 Cu8 Cu6 128.76(14)
C4 Cu8 Cu6 51.82(17)
C2P N2 N1 107.8(4)
C2P N2 Cu2 116.5(4)
N1 N2 Cu2 133.5(3)
C3P N1 N2 108.0(4)
C3P N1 Cu1 121.7(4)
N2 N1 Cu1 129.7(3)
C12 N5 C11 114.8(4)
C12 N5 C10 111.6(4)
C11 N5 C10 111.9(4)
C12 N5 Cu2 106.9(3)
C11 N5 Cu2 112.3(4)
C10 N5 Cu2 98.0(3)
C19 N6 C20 117.3(5)
C19 N6 Cu2 121.5(4)
C20 N6 Cu2 118.1(3)
C23 N3 C22 115.7(5)
C23 N3 C21 114.5(4)
C22 N3 C21 111.3(5)
C30 N4 C31 117.0(5)
C30 N4 Cu1 124.0(4)
C31 N4 Cu1 108.7(4)
C42 N11 N12 108.3(4)
C42 N11 Cu7 118.4(4)
N12 N11 Cu7 133.0(3)
N11 N12 C43 109.0(4)
N11 N12 Cu8 123.6(3)
C43 N12 Cu8 127.4(4)
C52 N13 C51 109.5(5)
C52 N13 C50 115.9(5)
C51 N13 C50 110.8(5)
C52 N13 Cu7 102.9(3)
C51 N13 Cu7 115.2(3)
C50 N13 Cu7 102.3(3)
C59 N14 C60 118.6(5)
C59 N14 Cu7 123.6(4)
C60 N14 Cu7 115.9(4)
C63 N15 C62 117.8(5)
C63 N15 C61 115.8(4)
C62 N15 C61 110.6(5)
C70 N16 C71 117.8(6)
Cu5 O1 Cu4 107.83(19)
Cu5 O1 Cu3 109.7(2)
Cu4 O1 Cu3 99.40(17)
Cu5 O1 Cu6 98.92(17)
Cu4 O1 Cu6 138.4(2)
Cu3 O1 Cu6 100.86(18)
C3P C1P C2P 103.0(4)
C3P C1P C4P 129.1(5)
C2P C1P C4P 127.8(5)
N2 C2P C1P 110.7(5)
N2 C2P C10 117.8(5)
C1P C2P C10 131.4(5)
N1 C3P C1P 110.5(5)
N1 C3P C21 118.5(5)
C1P C3P C21 131.0(5)
C5 C4P C9 117.7(5)
C5 C4P C1P 120.6(5)
C9 C4P C1P 121.6(5)
C6 C5 C4P 121.1(6)
C7 C6 C5 120.5(6)
C6 C7 C8 119.2(6)
C7 C8 C9 121.1(6)
C8 C9 C4P 120.3(6)
N5 C10 C2P 111.2(4)
C13 C12 C20 119.2(5)
C13 C12 N5 123.9(5)
C20 C12 N5 116.9(5)
C12 C13 C14 121.4(6)
C15 C14 C13 120.5(6)
C14 C15 C16 120.1(6)
C20 C16 C17 117.8(5)
C20 C16 C15 119.8(5)
C17 C16 C15 122.4(5)
C18 C17 C16 119.4(6)
C17 C18 C19 119.3(6)
N6 C19 C18 123.7(6)
N6 C20 C16 122.5(5)
N6 C20 C12 118.4(5)
C16 C20 C12 119.0(5)
N3 C21 C3P 111.6(4)
C24 C23 N3 124.2(6)
C24 C23 C31 118.0(5)
N3 C23 C31 117.7(5)
C23 C24 C25 121.1(6)
C26 C25 C24 121.1(6)
C25 C26 C27 120.2(6)
C26 C27 C31 119.8(6)
C26 C27 C28 122.9(6)
C31 C27 C28 117.3(6)
C29 C28 C27 120.0(6)
C28 C29 C30 118.9(6)
N4 C30 C29 124.1(6)
N4 C31 C27 122.4(6)
N4 C31 C23 117.9(5)
C27 C31 C23 119.7(5)
C43 C41 C42 103.8(5)
C43 C41 C44 128.5(6)
C42 C41 C44 127.6(5)
N11 C42 C41 110.2(5)
N11 C42 C50 118.8(5)
C41 C42 C50 131.0(5)
N12 C43 C41 108.6(5)
N12 C43 C61 119.8(5)
C41 C43 C61 131.6(5)
C45 C44 C49 117.7(5)
C45 C44 C41 121.0(6)
C49 C44 C41 121.3(5)
C44 C45 C46 122.1(7)
C47 C46 C45 118.9(7)
C46 C47 C48 120.9(7)
C47 C48 C49 119.5(8)
C44 C49 C48 120.9(7)
N13 C50 C42 109.7(5)
C53 C52 C60 118.8(6)
C53 C52 N13 122.1(5)
C60 C52 N13 118.9(5)
C52 C53 C54 121.0(6)
C55 C54 C53 120.0(6)
C54 C55 C56 120.9(6)
C57 C56 C60 118.0(6)
C57 C56 C55 122.8(6)
C60 C56 C55 119.2(6)
C58 C57 C56 120.5(6)
C57 C58 C59 118.3(6)
N14 C59 C58 123.5(6)
N14 C60 C52 118.8(5)
N14 C60 C56 121.1(5)
C52 C60 C56 120.1(5)
N15 C61 C43 110.7(4)
C64 C63 N15 121.7(6)
C64 C63 C71 118.5(6)
N15 C63 C71 119.6(5)
C63 C64 C65 121.8(7)
C66 C65 C64 120.6(7)
C65 C66 C67 120.1(7)
C68 C67 C66 123.3(7)
C68 C67 C71 116.9(7)
C66 C67 C71 119.7(7)
C69 C68 C67 120.4(7)
C68 C69 C70 118.2(7)
N16 C70 C69 124.7(8)
N16 C71 C63 118.9(6)
N16 C71 C67 122.0(6)
C63 C71 C67 119.1(6)
C86 C2 C82 115.8(6)
C86 C2 Cu4 118.6(4)
C82 C2 Cu4 118.7(5)
C86 C2 Cu2 107.7(4)
C82 C2 Cu2 113.7(5)
Cu4 C2 Cu2 73.7(2)
C83 C82 C2 119.2(8)
C83 C82 C87 119.2(7)
C2 C82 C87 121.6(7)
C84 C83 C82 123.8(8)
C85 C84 C83 116.7(8)
C85 C84 C88 123.9(11)
C83 C84 C88 119.4(11)
C84 C85 C86 122.7(8)
C85 C86 C2 121.8(7)
C85 C86 C89 116.5(6)
C2 C86 C89 121.6(5)
C92 C1 C96 117.3(5)
C92 C1 Cu3 116.4(5)
C96 C1 Cu3 119.7(4)
C92 C1 Cu1 114.3(4)
C96 C1 Cu1 105.3(4)
Cu3 C1 Cu1 75.1(2)
C93 C92 C1 120.6(6)
C93 C92 C97 118.1(6)
C1 C92 C97 121.3(6)
C92 C93 C94 122.7(6)
C93 C94 C95 117.6(6)
C93 C94 C98 121.3(7)
C95 C94 C98 121.1(8)
C96 C95 C94 121.5(7)
C95 C96 C1 120.2(6)
C95 C96 C99 118.2(6)
C1 C96 C99 121.6(6)
C106 C3 C102 117.6(5)
C106 C3 Cu5 120.2(4)
C102 C3 Cu5 116.8(4)
C106 C3 Cu7 108.3(4)
C102 C3 Cu7 108.9(4)
Cu5 C3 Cu7 74.94(19)
C103 C102 C3 119.7(6)
C103 C102 C107 119.2(5)
C3 C102 C107 121.0(5)
C104 C103 C102 122.0(5)
C103 C104 C105 118.5(5)
C103 C104 C108 121.3(6)
C105 C104 C108 120.1(6)
C104 C105 C106 120.9(6)
C3 C106 C105 121.3(5)
C3 C106 C109 121.0(5)
C105 C106 C109 117.6(5)
C116 C4 C112 118.6(6)
C116 C4 Cu6 113.8(5)
C112 C4 Cu6 117.3(5)
C116 C4 Cu8 109.7(4)
C112 C4 Cu8 113.7(4)
Cu6 C4 Cu8 75.8(2)
C113 C112 C4 120.1(7)
C113 C112 C117 118.3(7)
C4 C112 C117 121.6(6)
C112 C113 C114 122.2(8)
C115 C114 C113 118.0(7)
C115 C114 C118 121.3(10)
C113 C114 C118 120.7(9)
C114 C115 C116 122.4(8)
C115 C116 C4 118.7(7)
C115 C116 C119 119.7(7)
C4 C116 C119 121.6(6)
C33 C32 C37 120.0
C33 C32 C38 113.8(11)
C37 C32 C38 126.1(11)
C34 C33 C32 120.0
C33 C34 C35 120.0
C36 C35 C34 120.0
C37 C36 C35 120.0
C36 C37 C32 120.0
C74A O2A C73A 109.5(13)
O2A C73A C72A 106.0(12)
O2A C74A C75A 109.3(13)
C74B O2B C73B 109.3(18)
O2B C73B C72B 105.9(15)
O2B C74B C75B 108.2(15)

loop_
_geom_bond_atom_site_label_1
_geom_bond_atom_site_label_2
_geom_bond_distance
Cu2 N2 2.003(4)
Cu2 N6 2.096(5)
Cu2 C2 2.131(6)
Cu2 N5 2.401(4)
Cu2 Cu4 2.4501(9)
Cu1 N1 1.928(4)
Cu1 C1 2.047(5)
Cu1 Cu3 2.4384(9)
Cu1 N4 2.454(5)
Cu4 O1 1.851(4)
Cu4 C2 1.947(6)
Cu4 Cu3 2.8322(10)
Cu4 Cu5 2.9868(9)
Cu3 O1 1.863(4)
Cu3 C1 1.953(6)
Cu3 Cu6 2.8723(10)
Cu3 Cu5 3.0305(9)
Cu5 O1 1.845(4)
Cu5 C3 1.935(6)
Cu5 Cu7 2.4468(9)
Cu5 Cu6 2.8180(10)
Cu6 O1 1.863(4)
Cu6 C4 1.968(6)
Cu6 Cu8 2.4268(9)
Cu7 N11 2.021(5)
Cu7 N14 2.048(5)
Cu7 C3 2.083(5)
Cu7 N13 2.381(4)
Cu8 N12 1.892(4)
Cu8 C4 1.984(5)
N2 C2P 1.339(7)
N2 N1 1.370(6)
N1 C3P 1.351(7)
N5 C12 1.439(7)
N5 C11 1.461(7)
N5 C10 1.494(7)
N6 C19 1.327(7)
N6 C20 1.380(7)
N3 C23 1.425(7)
N3 C22 1.449(7)
N3 C21 1.478(7)
N4 C30 1.332(8)
N4 C31 1.370(8)
N11 C42 1.329(7)
N11 N12 1.352(6)
N12 C43 1.354(7)
N13 C52 1.452(7)
N13 C51 1.457(8)
N13 C50 1.469(8)
N14 C59 1.305(8)
N14 C60 1.389(7)
N15 C63 1.413(8)
N15 C62 1.464(8)
N15 C61 1.490(7)
N16 C70 1.310(8)
N16 C71 1.366(8)
C1P C3P 1.395(8)
C1P C2P 1.410(7)
C1P C4P 1.482(7)
C2P C10 1.496(8)
C3P C21 1.510(7)
C4P C5 1.399(9)
C4P C9 1.408(8)
C5 C6 1.387(9)
C6 C7 1.380(10)
C7 C8 1.382(11)
C8 C9 1.385(9)
C12 C13 1.364(8)
C12 C20 1.431(8)
C13 C14 1.412(9)
C14 C15 1.349(9)
C15 C16 1.422(9)
C16 C20 1.404(8)
C16 C17 1.413(8)
C17 C18 1.363(9)
C18 C19 1.400(9)
C23 C24 1.362(8)
C23 C31 1.444(8)
C24 C25 1.418(9)
C25 C26 1.343(10)
C26 C27 1.400(9)
C27 C31 1.404(8)
C27 C28 1.421(9)
C28 C29 1.340(9)
C29 C30 1.399(9)
C41 C43 1.404(8)
C41 C42 1.404(8)
C41 C44 1.483(8)
C42 C50 1.501(8)
C43 C61 1.498(8)
C44 C45 1.377(9)
C44 C49 1.378(9)
C45 C46 1.396(9)
C46 C47 1.360(11)
C47 C48 1.367(11)
C48 C49 1.404(9)
C52 C53 1.385(8)
C52 C60 1.412(8)
C53 C54 1.428(9)
C54 C55 1.348(10)
C55 C56 1.416(9)
C56 C57 1.399(10)
C56 C60 1.414(8)
C57 C58 1.360(10)
C58 C59 1.421(9)
C63 C64 1.390(9)
C63 C71 1.422(8)
C64 C65 1.398(10)
C65 C66 1.357(11)
C66 C67 1.418(11)
C67 C68 1.405(11)
C67 C71 1.425(9)
C68 C69 1.363(12)
C69 C70 1.393(11)
C2 C86 1.413(9)
C2 C82 1.423(9)
C82 C83 1.403(13)
C82 C87 1.484(11)
C83 C84 1.378(14)
C84 C85 1.355(13)
C84 C88 1.496(13)
C85 C86 1.389(9)
C86 C89 1.502(10)
C1 C92 1.413(8)
C1 C96 1.422(9)
C92 C93 1.374(9)
C92 C97 1.513(9)
C93 C94 1.378(11)
C94 C95 1.397(11)
C94 C98 1.523(10)
C95 C96 1.395(9)
C96 C99 1.508(9)
C3 C106 1.406(8)
C3 C102 1.429(8)
C102 C103 1.411(8)
C102 C107 1.507(9)
C103 C104 1.390(9)
C104 C105 1.394(9)
C104 C108 1.519(8)
C105 C106 1.409(8)
C106 C109 1.509(8)
C4 C116 1.418(9)
C4 C112 1.426(9)
C112 C113 1.378(10)
C112 C117 1.502(11)
C113 C114 1.388(13)
C114 C115 1.388(12)
C114 C118 1.505(11)
C115 C116 1.408(10)
C116 C119 1.498(10)
C32 C33 1.3900
C32 C37 1.3900
C32 C38 1.504(9)
C33 C34 1.3900
C34 C35 1.3900
C35 C36 1.3900
C36 C37 1.3900
O2A C74A 1.396(9)
O2A C73A 1.443(9)
C72A C73A 1.505(10)
C74A C75A 1.486(10)
O2B C74B 1.421(10)
O2B C73B 1.433(10)
C72B C73B 1.511(10)
C74B C75B 1.495(10)
